data_4503234
loop_
_publ_author_name
'van Eupen, J. Th. H.'
'Elffrink, W. W. J.'
'Keltjens, R.'
'Bennema, P.'
'de Gelder, R.'
'Smits, J. M. M.'
'van Eck, E. R. H.'
'Kentgens, A. P. M.'
'Deij, M. A.'
'Meekes, H.'
'Vlieg, E.'

_publ_contact_author
;
        H. Meekes
        Solid State Chemistry
        Institute for Molecules and Materials
        Radboud University Nijmegen
        Toernooiveld 1
        6525 ED  Nijmegen
        The Netherlands
;
_publ_section_title
;
 Polymorphism and Migratory Chiral Resolution of the Free Base of
 Venlafaxine. A Remarkable Topotactical Solid State Transition from a
 Racemate to a Racemic Conglomerate
;
_journal_issue 1
_journal_name_full 'Crystal Growth &amp; Design'
_journal_page_first 71
_journal_paper_doi 10.1021/cg700831z
_journal_volume 8
_journal_year 2008
_chemical_formula_sum 'C17 H27 N O2'
_chemical_formula_weight 277.40
_chemical_name_systematic
;
 ?
;
_space_group_IT_number 19
_symmetry_cell_setting orthorhombic
_symmetry_space_group_name_Hall 'P 2ac 2ab'
_symmetry_space_group_name_H-M 'P 21 21 21'
_atom_sites_solution_hydrogens geom
_atom_sites_solution_primary direct
_atom_sites_solution_secondary difmap
_audit_creation_date 2007-01-04
_audit_creation_method 'SHELXL, adapted and expanded'
_cell_angle_alpha 90.00
_cell_angle_beta 90.00
_cell_angle_gamma 90.00
_cell_formula_units_Z 4
_cell_length_a 8.2305(5)
_cell_length_b 8.8720(5)
_cell_length_c 22.329(3)
_cell_measurement_reflns_used 114
_cell_measurement_temperature 208(2)
_cell_measurement_theta_max 27.500
_cell_measurement_theta_min 2.470
_cell_volume 1630.5(3)
_computing_data_collection
;
Nonius "Collect" program suite (Nonius, 1999)
;
_computing_data_reduction
;
Nonius "EvalCCD" program suite (Duisenberg, 1998)
;
_computing_molecular_graphics
;
PLATON (Spek, 2003)
;
_computing_structure_refinement 'SHELXL-97 (Sheldrick, 1997)'
_computing_structure_solution
;
CRUNCH (de Gelder et al., 1993),
;
_diffrn_ambient_temperature 208(2)
_diffrn_detector_area_resol_mean 18.4
_diffrn_measured_fraction_theta_full 0.999
_diffrn_measured_fraction_theta_max 0.999
_diffrn_measurement_device 'Nonius KappaCCD'
_diffrn_measurement_method 'area detector \f and \w scan'
_diffrn_radiation_monochromator graphite
_diffrn_radiation_source 'fine-focus sealed tube'
_diffrn_radiation_type MoK\a
_diffrn_radiation_wavelength 0.71073
_diffrn_reflns_av_R_equivalents 0.0250
_diffrn_reflns_av_sigmaI/netI 0.0197
_diffrn_reflns_limit_h_max 10
_diffrn_reflns_limit_h_min -10
_diffrn_reflns_limit_k_max 11
_diffrn_reflns_limit_k_min -11
_diffrn_reflns_limit_l_max 29
_diffrn_reflns_limit_l_min -29
_diffrn_reflns_number 35733
_diffrn_reflns_theta_full 25.00
_diffrn_reflns_theta_max 27.50
_diffrn_reflns_theta_min 2.47
_diffrn_standards_decay_% 0.000
_diffrn_standards_interval_time 0
_diffrn_standards_number 0
_exptl_absorpt_coefficient_mu 0.073
_exptl_absorpt_correction_T_max 0.987
_exptl_absorpt_correction_T_min 0.835
_exptl_absorpt_correction_type multi-scan
_exptl_absorpt_process_details 'SADABS multiscan (Sheldrick, 1996)'
_exptl_crystal_colour 'translucent colourless'
_exptl_crystal_density_diffrn 1.130
_exptl_crystal_density_method 'not measured'
_exptl_crystal_description 'rather regular large thick platelet'
_exptl_crystal_F_000 608
_exptl_crystal_size_max 0.55
_exptl_crystal_size_mid 0.50
_exptl_crystal_size_min 0.18
_refine_diff_density_max 0.221
_refine_diff_density_min -0.187
_refine_diff_density_rms 0.033
_refine_ls_abs_structure_Flack 0.2(14)
_refine_ls_extinction_method none
_refine_ls_goodness_of_fit_all 1.081
_refine_ls_goodness_of_fit_ref 1.081
_refine_ls_hydrogen_treatment refall
_refine_ls_matrix_type full
_refine_ls_number_parameters 289
_refine_ls_number_reflns 3744
_refine_ls_number_restraints 0
_refine_ls_restrained_S_all 1.081
_refine_ls_R_factor_all 0.0567
_refine_ls_R_factor_gt 0.0452
_refine_ls_R_factor_obs 0.0452
_refine_ls_shift/esd_max 0.001
_refine_ls_shift/esd_mean 0.000
_refine_ls_shift/su_max 0.001
_refine_ls_shift/su_mean 0.000
_refine_ls_structure_factor_coef Fsqd
_refine_ls_weighting_details
;
w=1/[\s^2^(Fo^2^)+(0.0410P)^2^+0.4289P] where P=(Fo^2^+2Fc^2^)/3
;
_refine_ls_weighting_scheme calc
_refine_ls_wR_factor_all 0.1052
_refine_ls_wR_factor_gt 0.0987
_refine_ls_wR_factor_obs 0.0987
_refine_ls_wR_factor_ref 0.1052
_reflns_number_gt 3199
_reflns_number_observed 3199
_reflns_number_total 3744
_reflns_observed_criterion >2sigma(I)
_reflns_threshold_expression >2sigma(I)
_cod_data_source_file cg700831z-file005.cif
_cod_data_source_block ZJK18N
_cod_depositor_comments
;
The following automatic conversions were performed:
'_publ_contact_autor' tag replaced with '_publ_contact_author'.

Automatic conversion script
Id: cif_correct_tags 1440 2010-10-19 06:21:57Z saulius 

The following automatic conversions were performed:

'_geom_bond_publ_flag' value 'Y' changed to 'y' according to
/home/saulius/struct/CIF-dictionaries/cif_core.dic dictionary named
'cif_core.dic' version 2.4.1 from 2010-06-29 (21
time).

'_geom_angle_publ_flag' value 'Y' changed to 'y' according to
/home/saulius/struct/CIF-dictionaries/cif_core.dic dictionary named
'cif_core.dic' version 2.4.1 from 2010-06-29 (29 times).

Automatic conversion script
Id: cif_fix_values 1715 2011-07-08 13:25:40Z adriana 
;
_cod_original_cell_volume 1630.5(2)
_cod_database_code 4503234

loop_
_symmetry_equiv_pos_as_xyz
'x, y, z'
'x+1/2, -y+1/2, -z'
'-x, y+1/2, -z+1/2'
'-x+1/2, -y, z+1/2'

loop_
_atom_site_label
_atom_site_type_symbol
_atom_site_fract_x
_atom_site_fract_y
_atom_site_fract_z
_atom_site_U_iso_or_equiv
_atom_site_adp_type
_atom_site_occupancy
_atom_site_calc_flag
O1 O -0.8647(2) -0.10826(17) -0.94448(7) 0.0603(4) Uani 1 d
O2 O -0.56359(17) -0.88921(14) -0.81171(6) 0.0380(3) Uani 1 d
H1 H -0.596(3) -0.869(2) -0.7785(10) 0.043(6) Uiso 1 d
N1 N -0.74931(18) -0.77291(16) -0.72076(6) 0.0330(3) Uani 1 d
C1 C -0.7564(2) -0.51313(19) -0.85752(7) 0.0298(3) Uani 1 d
C2 C -0.6872(2) -0.3761(2) -0.84058(8) 0.0334(4) Uani 1 d
H2 H -0.618(3) -0.373(2) -0.8069(8) 0.036(5) Uiso 1 d
C3 C -0.7244(2) -0.2428(2) -0.87037(8) 0.0370(4) Uani 1 d
H3 H -0.685(2) -0.148(2) -0.8574(8) 0.039(5) Uiso 1 d
C4 C -0.8333(2) -0.2453(2) -0.91807(8) 0.0377(4) Uani 1 d
C5 C -0.9027(2) -0.3793(2) -0.93568(8) 0.0390(4) Uani 1 d
H5 H -0.973(3) -0.387(3) -0.9675(9) 0.043(6) Uiso 1 d
C6 C -0.8635(2) -0.5115(2) -0.90504(8) 0.0343(4) Uani 1 d
H6 H -0.911(2) -0.604(2) -0.9164(8) 0.038(5) Uiso 1 d
C7 C -0.7255(2) -0.66156(18) -0.82414(7) 0.0304(4) Uani 1 d
H7 H -0.817(2) -0.736(2) -0.8357(8) 0.028(4) Uiso 1 d
C8 C -0.5651(2) -0.74456(18) -0.84144(7) 0.0305(3) Uani 1 d
C9 C -0.5637(3) -0.7795(2) -0.90819(8) 0.0441(5) Uani 1 d
H9A H -0.571(2) -0.684(2) -0.9297(8) 0.038(5) Uiso 1 d
H9B H -0.658(3) -0.836(2) -0.9171(8) 0.036(5) Uiso 1 d
C10 C -0.4080(4) -0.8581(3) -0.92863(10) 0.0646(7) Uani 1 d
H10A H -0.400(3) -0.959(3) -0.9092(11) 0.067(7) Uiso 1 d
H10B H -0.400(3) -0.871(3) -0.9686(12) 0.070(7) Uiso 1 d
C11 C -0.2569(3) -0.7713(3) -0.91008(13) 0.0665(7) Uani 1 d
H11A H -0.156(4) -0.829(3) -0.9218(12) 0.079(8) Uiso 1 d
H11B H -0.260(4) -0.677(3) -0.9328(13) 0.085(9) Uiso 1 d
C12 C -0.2564(3) -0.7423(3) -0.84376(11) 0.0532(5) Uani 1 d
H12A H -0.153(3) -0.681(3) -0.8362(11) 0.065(7) Uiso 1 d
H12B H -0.253(3) -0.840(3) -0.8220(9) 0.050(6) Uiso 1 d
C13 C -0.4108(2) -0.6587(2) -0.82418(9) 0.0397(4) Uani 1 d
H13A H -0.414(2) -0.642(2) -0.7799(9) 0.038(5) Uiso 1 d
H13B H -0.414(3) -0.564(2) -0.8461(9) 0.040(5) Uiso 1 d
C14 C -0.7440(2) -0.6339(2) -0.75662(7) 0.0327(4) Uani 1 d
H14A H -0.650(3) -0.570(2) -0.7416(9) 0.036(5) Uiso 1 d
H14B H -0.842(3) -0.573(2) -0.7503(8) 0.035(5) Uiso 1 d
C15 C -0.9002(3) -0.8567(3) -0.72973(11) 0.0524(6) Uani 1 d
H15A H -0.901(3) -0.946(3) -0.7035(10) 0.062(7) Uiso 1 d
H15B H -0.906(3) -0.894(3) -0.7720(12) 0.065(7) Uiso 1 d
H15C H -0.988(3) -0.792(3) -0.7227(11) 0.059(7) Uiso 1 d
C16 C -0.7342(3) -0.7325(3) -0.65729(8) 0.0454(5) Uani 1 d
H16A H -0.821(3) -0.666(2) -0.6449(9) 0.046(6) Uiso 1 d
H16B H -0.627(4) -0.676(3) -0.6506(12) 0.072(8) Uiso 1 d
H16C H -0.739(3) -0.831(3) -0.6317(10) 0.059(6) Uiso 1 d
C17 C -0.9786(5) -0.1058(4) -0.99194(14) 0.0772(9) Uani 1 d
H17A H -0.948(4) -0.165(4) -1.0243(13) 0.080(9) Uiso 1 d
H17B H -0.982(3) -0.006(3) -1.0037(12) 0.072(8) Uiso 1 d
H17C H -1.092(4) -0.150(3) -0.9771(13) 0.087(10) Uiso 1 d

loop_
_atom_site_aniso_label
_atom_site_aniso_U_11
_atom_site_aniso_U_22
_atom_site_aniso_U_33
_atom_site_aniso_U_23
_atom_site_aniso_U_13
_atom_site_aniso_U_12
O1 0.0773(11) 0.0372(8) 0.0665(9) 0.0220(7) -0.0146(9) 0.0059(8)
O2 0.0517(8) 0.0233(6) 0.0390(7) 0.0068(5) 0.0072(6) 0.0061(6)
N1 0.0341(7) 0.0308(7) 0.0339(7) 0.0094(6) 0.0011(6) 0.0002(7)
C1 0.0335(9) 0.0270(8) 0.0289(7) 0.0043(6) 0.0039(7) 0.0012(7)
C2 0.0327(9) 0.0298(9) 0.0377(9) 0.0025(7) -0.0048(7) 0.0034(8)
C3 0.0381(10) 0.0249(8) 0.0480(10) 0.0047(8) 0.0007(8) -0.0016(8)
C4 0.0430(10) 0.0314(9) 0.0386(9) 0.0107(8) 0.0022(7) 0.0088(8)
C5 0.0458(11) 0.0405(10) 0.0307(8) 0.0054(8) -0.0062(8) 0.0065(9)
C6 0.0396(10) 0.0295(9) 0.0338(8) 0.0003(7) -0.0022(8) -0.0009(8)
C7 0.0343(9) 0.0230(8) 0.0339(8) 0.0039(6) -0.0003(7) -0.0022(7)
C8 0.0410(9) 0.0187(7) 0.0316(8) 0.0031(6) 0.0027(7) 0.0011(7)
C9 0.0696(14) 0.0290(9) 0.0337(9) -0.0005(8) 0.0020(10) 0.0010(10)
C10 0.107(2) 0.0456(13) 0.0417(11) -0.0032(10) 0.0207(13) 0.0262(15)
C11 0.0639(15) 0.0529(14) 0.0827(17) 0.0074(13) 0.0343(14) 0.0138(14)
C12 0.0417(11) 0.0372(11) 0.0808(15) 0.0020(11) 0.0110(11) 0.0057(10)
C13 0.0394(10) 0.0259(9) 0.0540(12) -0.0027(8) 0.0031(9) 0.0014(8)
C14 0.0337(9) 0.0279(8) 0.0366(8) 0.0040(7) 0.0026(8) 0.0028(8)
C15 0.0464(13) 0.0564(15) 0.0544(13) 0.0158(11) 0.0011(10) -0.0181(11)
C16 0.0507(12) 0.0489(12) 0.0367(9) 0.0023(9) 0.0051(9) 0.0058(11)
C17 0.111(3) 0.0581(17) 0.0627(17) 0.0281(14) -0.0218(17) 0.0247(18)

loop_
_atom_type_symbol
_atom_type_description
_atom_type_scat_dispersion_real
_atom_type_scat_dispersion_imag
_atom_type_scat_source
C C 0.0033 0.0016 'International Tables Vol C Tables 4.2.6.8 and 6.1.1.4'
H H 0.0000 0.0000 'International Tables Vol C Tables 4.2.6.8 and 6.1.1.4'
N N 0.0061 0.0033 'International Tables Vol C Tables 4.2.6.8 and 6.1.1.4'
O O 0.0106 0.0060 'International Tables Vol C Tables 4.2.6.8 and 6.1.1.4'

loop_
_geom_angle_atom_site_label_1
_geom_angle_atom_site_label_2
_geom_angle_atom_site_label_3
_geom_angle
_geom_angle_publ_flag
C4 O1 C17 117.33(19) y
C15 N1 C16 109.19(16) y
C15 N1 C14 112.14(16) y
C16 N1 C14 108.59(14) y
C6 C1 C2 117.42(15) y
C6 C1 C7 119.26(15) y
C2 C1 C7 123.25(15) y
C3 C2 C1 121.45(16) y
C2 C3 C4 119.58(17) y
O1 C4 C5 124.27(17) y
O1 C4 C3 115.77(17) y
C5 C4 C3 119.96(16) y
C4 C5 C6 119.36(16) y
C1 C6 C5 122.23(17) y
C1 C7 C14 108.88(13) y
C1 C7 C8 115.17(13) y
C14 C7 C8 113.76(14) y
O2 C8 C9 105.60(13) y
O2 C8 C13 108.61(14) y
C9 C8 C13 109.99(16) y
O2 C8 C7 108.22(13) y
C9 C8 C7 110.17(15) y
C13 C8 C7 113.90(13) y
C8 C9 C10 113.04(19) y
C11 C10 C9 111.93(19) y
C12 C11 C10 110.9(2) y
C11 C12 C13 111.2(2) y
C8 C13 C12 112.03(15) y
N1 C14 C7 113.82(14) y

loop_
_geom_bond_atom_site_label_1
_geom_bond_atom_site_label_2
_geom_bond_distance
_geom_bond_publ_flag
O1 C4 1.376(2) y
O1 C17 1.415(3) y
O2 C8 1.4450(19) y
N1 C15 1.461(3) y
N1 C16 1.467(2) y
N1 C14 1.471(2) y
C1 C6 1.379(2) y
C1 C2 1.394(2) y
C1 C7 1.535(2) y
C2 C3 1.391(2) y
C3 C4 1.392(3) y
C4 C5 1.376(3) y
C5 C6 1.396(3) y
C7 C14 1.535(2) y
C7 C8 1.560(2) y
C8 C9 1.522(2) y
C8 C13 1.530(3) y
C9 C10 1.529(3) y
C10 C11 1.520(4) y
C11 C12 1.503(4) y
C12 C13 1.534(3) y

loop_
_geom_hbond_atom_site_label_D
_geom_hbond_atom_site_label_H
_geom_hbond_atom_site_label_A
_geom_hbond_distance_DH
_geom_hbond_distance_HA
_geom_hbond_distance_DA
_geom_hbond_angle_DHA
O2 H1 N1 0.81(2) 2.00(2) 2.743(2) 154(2)
